data_4074117
loop_
_publ_author_name
'McGrath, Thomas D.'
'Du, Shaowu'
'Hodson, Bruce E.'
'Stone, F. Gordon A.'

_publ_section_title
;
 Construction of Metal Butterflies on a Metallacarborane Scaffold. 2.
 Synthesis and Structures of Hetero-tri- and -tetrametallic Clusters
;
_journal_issue 19
_journal_name_full Organometallics
_journal_page_first 4452
_journal_paper_doi 10.1021/om060418r
_journal_volume 25
_journal_year 2006
_chemical_formula_sum 'C63 H58 Au3 B9 O2 P3 Rh'
_chemical_formula_weight 1731.10
_chemical_name_systematic
; 
 ? 
;
_space_group_IT_number 14
_symmetry_cell_setting monoclinic
_symmetry_space_group_name_Hall '-P 2ybc'
_symmetry_space_group_name_H-M 'P 1 21/c 1'
_atom_sites_solution_hydrogens geom
_atom_sites_solution_primary direct
_atom_sites_solution_secondary difmap
_audit_creation_method SHELXL-97
_cell_angle_alpha 90.00
_cell_angle_beta 94.055(4)
_cell_angle_gamma 90.00
_cell_formula_units_Z 4
_cell_length_a 18.7506(15)
_cell_length_b 12.7722(15)
_cell_length_c 25.442(2)
_cell_measurement_reflns_used 2955
_cell_measurement_temperature 110(2)
_cell_measurement_theta_max 23.35
_cell_measurement_theta_min 2.46
_cell_volume 6077.8(10)
_computing_cell_refinement 'APEX2 (Bruker, 2003)'
_computing_data_collection 'APEX2 (Bruker, 2003)'
_computing_data_reduction 'APEX2 (Bruker, 2003)'
_computing_molecular_graphics 'SHELXTL (Bruker, 2001)'
_computing_publication_material 'SHELXTL (Bruker, 2001)'
_computing_structure_refinement 'SHELXTL (Bruker, 2001)'
_computing_structure_solution 'SHELXTL (Bruker, 2001)'
_diffrn_ambient_temperature 110(2)
_diffrn_measured_fraction_theta_full 0.995
_diffrn_measured_fraction_theta_max 0.989
_diffrn_measurement_device_type 'Bruker-Nonius X8 APEX CCD area detector'
_diffrn_measurement_method 'phi and omega scans'
_diffrn_radiation_monochromator graphite
_diffrn_radiation_source 'fine-focus sealed tube'
_diffrn_radiation_type MoK\a
_diffrn_radiation_wavelength 0.71073
_diffrn_reflns_av_R_equivalents 0.1013
_diffrn_reflns_av_sigmaI/netI 0.1253
_diffrn_reflns_limit_h_max 23
_diffrn_reflns_limit_h_min -21
_diffrn_reflns_limit_k_max 15
_diffrn_reflns_limit_k_min -15
_diffrn_reflns_limit_l_max 31
_diffrn_reflns_limit_l_min -27
_diffrn_reflns_number 40134
_diffrn_reflns_theta_full 25.00
_diffrn_reflns_theta_max 26.28
_diffrn_reflns_theta_min 2.46
_exptl_absorpt_coefficient_mu 7.608
_exptl_absorpt_correction_T_max 0.630
_exptl_absorpt_correction_T_min 0.454
_exptl_absorpt_correction_type multi-scan
_exptl_absorpt_process_details 'SADABS (Bruker, 2003)'
_exptl_crystal_colour orange
_exptl_crystal_density_diffrn 1.892
_exptl_crystal_density_method 'not measured'
_exptl_crystal_description block
_exptl_crystal_F_000 3296
_exptl_crystal_size_max 0.11
_exptl_crystal_size_mid 0.09
_exptl_crystal_size_min 0.07
_refine_diff_density_max 1.213
_refine_diff_density_min -1.242
_refine_diff_density_rms 0.249
_refine_ls_extinction_method none
_refine_ls_goodness_of_fit_ref 0.978
_refine_ls_hydrogen_treatment mixed
_refine_ls_matrix_type full
_refine_ls_number_parameters 733
_refine_ls_number_reflns 12169
_refine_ls_number_restraints 1
_refine_ls_restrained_S_all 0.978
_refine_ls_R_factor_all 0.1069
_refine_ls_R_factor_gt 0.0522
_refine_ls_shift/su_max 0.001
_refine_ls_shift/su_mean 0.000
_refine_ls_structure_factor_coef Fsqd
_refine_ls_weighting_details 'calc w=1/[\s^2^(Fo^2^)+(0.0151P)^2^+0.0000P] where P=(Fo^2^+2Fc^2^)/3'
_refine_ls_weighting_scheme calc
_refine_ls_wR_factor_gt 0.0698
_refine_ls_wR_factor_ref 0.0838
_reflns_number_gt 7617
_reflns_number_total 12169
_reflns_threshold_expression >2sigma(I)
_cod_data_source_file om060418rsi20060515_072638.cif
_cod_data_source_block 9b
_cod_depositor_comments
;
The following automatic conversions were performed:

'_symmetry_cell_setting' value 'Monoclinic' changed to 'monoclinic'
according to /home/saulius/struct/CIF-dictionaries/cif_core.dic
dictionary named 'cif_core.dic' version 2.4.1 from 2010-06-29.

Automatic conversion script
Id: cif_fix_values 1715 2011-07-08 13:25:40Z adriana 
;
_cod_original_sg_symbol_H-M 'P2(1)/c  '
_cod_database_code 4074117

loop_
_symmetry_equiv_pos_as_xyz
'x, y, z'
'-x, y+1/2, -z+1/2'
'-x, -y, -z'
'x, -y-1/2, z-1/2'

loop_
_atom_site_label
_atom_site_type_symbol
_atom_site_fract_x
_atom_site_fract_y
_atom_site_fract_z
_atom_site_U_iso_or_equiv
_atom_site_adp_type
_atom_site_occupancy
_atom_site_symmetry_multiplicity
_atom_site_calc_flag
_atom_site_refinement_flags
Au1 Au 0.320086(19) 0.24902(3) 0.353864(14) 0.01885(10) Uani 1 1 d .
Au2 Au 0.171927(19) 0.19459(3) 0.356556(14) 0.02115(11) Uani 1 1 d .
Au3 Au 0.24687(2) 0.15085(3) 0.267539(14) 0.02221(11) Uani 1 1 d .
Rh1 Rh 0.30822(4) 0.10253(7) 0.43543(3) 0.01818(19) Uani 1 1 d .
C2 C 0.3249(5) -0.0477(8) 0.4724(3) 0.021(2) Uani 1 1 d .
B3 B 0.2685(5) 0.0916(10) 0.3503(4) 0.020(3) Uani 1 1 d .
B4 B 0.3762(6) -0.0513(9) 0.4261(4) 0.019(3) Uani 1 1 d .
H4 H 0.4348 -0.0572 0.4378 0.023 Uiso 1 1 calc R
B5 B 0.2444(6) -0.0577(9) 0.4491(4) 0.021(3) Uani 1 1 d .
H5 H 0.2027 -0.0661 0.4782 0.025 Uiso 1 1 calc R
B6 B 0.2125(6) 0.0112(10) 0.3843(4) 0.019(3) Uani 1 1 d D
H6 H 0.150(2) 0.014(7) 0.382(3) 0.023 Uiso 1 1 d D
B7 B 0.3493(6) 0.0206(11) 0.3620(4) 0.025(3) Uani 1 1 d .
H7 H 0.3945 0.0532 0.3405 0.030 Uiso 1 1 calc R
B8 B 0.3107(6) -0.1506(10) 0.4347(4) 0.023(3) Uani 1 1 d .
H8 H 0.3179 -0.2328 0.4495 0.027 Uiso 1 1 calc R
B9 B 0.2675(5) -0.0423(10) 0.3354(4) 0.019(3) Uani 1 1 d .
H9 H 0.2512 -0.0646 0.2937 0.023 Uiso 1 1 calc R
B10 B 0.2417(6) -0.1240(10) 0.3864(4) 0.020(3) Uani 1 1 d .
H10 H 0.2023 -0.1881 0.3763 0.024 Uiso 1 1 calc R
B11 B 0.3353(5) -0.1151(10) 0.3702(4) 0.028(3) Uani 1 1 d .
H11 H 0.3667 -0.1717 0.3474 0.033 Uiso 1 1 calc R
C11 C 0.2564(5) 0.1858(9) 0.4815(4) 0.025(3) Uani 1 1 d .
O11 O 0.2266(4) 0.2404(6) 0.5082(3) 0.042(2) Uani 1 1 d .
C12 C 0.3950(5) 0.1784(8) 0.4505(3) 0.022(3) Uani 1 1 d .
O12 O 0.4483(4) 0.2180(6) 0.4607(2) 0.041(2) Uani 1 1 d .
C21 C 0.3453(5) -0.0590(8) 0.5297(4) 0.028(3) Uani 1 1 d .
C22 C 0.3058(5) -0.1165(9) 0.5631(4) 0.037(3) Uani 1 1 d .
H22 H 0.2651 -0.1538 0.5487 0.045 Uiso 1 1 calc R
C23 C 0.3230(6) -0.1220(10) 0.6170(4) 0.051(4) Uani 1 1 d .
H23 H 0.2928 -0.1590 0.6390 0.061 Uiso 1 1 calc R
C24 C 0.3840(6) -0.0736(9) 0.6387(4) 0.040(3) Uani 1 1 d .
H24 H 0.3959 -0.0766 0.6756 0.047 Uiso 1 1 calc R
C25 C 0.4261(6) -0.0226(10) 0.6070(4) 0.048(4) Uani 1 1 d .
H25 H 0.4694 0.0082 0.6212 0.057 Uiso 1 1 calc R
C26 C 0.4066(5) -0.0145(9) 0.5531(4) 0.033(3) Uani 1 1 d .
H26 H 0.4370 0.0234 0.5316 0.040 Uiso 1 1 calc R
P1 P 0.37044(13) 0.4107(2) 0.34862(9) 0.0195(6) Uani 1 1 d .
C111 C 0.3818(5) 0.4739(8) 0.4125(3) 0.019(2) Uani 1 1 d .
C112 C 0.4356(6) 0.5410(10) 0.4270(4) 0.044(3) Uani 1 1 d .
H112 H 0.4710 0.5558 0.4031 0.053 Uiso 1 1 calc R
C113 C 0.4395(7) 0.5885(11) 0.4763(4) 0.064(4) Uani 1 1 d .
H113 H 0.4787 0.6325 0.4869 0.077 Uiso 1 1 calc R
C114 C 0.3866(6) 0.5714(10) 0.5094(4) 0.040(3) Uani 1 1 d .
H114 H 0.3882 0.6061 0.5425 0.048 Uiso 1 1 calc R
C115 C 0.3327(6) 0.5066(9) 0.4960(4) 0.032(3) Uani 1 1 d .
H115 H 0.2965 0.4945 0.5196 0.038 Uiso 1 1 calc R
C116 C 0.3299(5) 0.4574(9) 0.4480(4) 0.029(3) Uani 1 1 d .
H116 H 0.2915 0.4109 0.4388 0.035 Uiso 1 1 calc R
C121 C 0.3153(5) 0.5018(8) 0.3081(4) 0.020(2) Uani 1 1 d .
C122 C 0.2679(5) 0.4625(9) 0.2692(4) 0.032(3) Uani 1 1 d .
H122 H 0.2640 0.3890 0.2642 0.039 Uiso 1 1 calc R
C123 C 0.2259(6) 0.5289(10) 0.2373(4) 0.035(3) Uani 1 1 d .
H123 H 0.1920 0.5009 0.2115 0.042 Uiso 1 1 calc R
C124 C 0.2332(5) 0.6343(9) 0.2426(4) 0.032(3) Uani 1 1 d .
H124 H 0.2062 0.6797 0.2193 0.039 Uiso 1 1 calc R
C125 C 0.2786(5) 0.6750(9) 0.2811(3) 0.033(3) Uani 1 1 d .
H125 H 0.2824 0.7488 0.2853 0.039 Uiso 1 1 calc R
C126 C 0.3198(5) 0.6085(9) 0.3146(3) 0.025(3) Uani 1 1 d .
H126 H 0.3510 0.6371 0.3419 0.030 Uiso 1 1 calc R
C131 C 0.4575(5) 0.4158(8) 0.3212(3) 0.021(2) Uani 1 1 d .
C132 C 0.5039(5) 0.3308(9) 0.3278(4) 0.039(3) Uani 1 1 d .
H132 H 0.4905 0.2716 0.3474 0.047 Uiso 1 1 calc R
C133 C 0.5695(5) 0.3323(11) 0.3059(4) 0.054(4) Uani 1 1 d .
H133 H 0.6018 0.2753 0.3114 0.065 Uiso 1 1 calc R
C134 C 0.5877(6) 0.4163(11) 0.2762(4) 0.042(3) Uani 1 1 d .
H134 H 0.6323 0.4166 0.2607 0.050 Uiso 1 1 calc R
C135 C 0.5431(6) 0.4986(9) 0.2687(4) 0.034(3) Uani 1 1 d .
H135 H 0.5564 0.5566 0.2482 0.041 Uiso 1 1 calc R
C136 C 0.4784(5) 0.4985(9) 0.2907(4) 0.032(3) Uani 1 1 d .
H136 H 0.4471 0.5566 0.2849 0.038 Uiso 1 1 calc R
P2 P 0.07168(12) 0.2884(2) 0.36876(9) 0.0231(7) Uani 1 1 d .
C211 C 0.0204(5) 0.2299(8) 0.4193(4) 0.027(3) Uani 1 1 d .
C212 C 0.0564(6) 0.1902(12) 0.4628(4) 0.073(5) Uani 1 1 d .
H212 H 0.1072 0.1928 0.4657 0.088 Uiso 1 1 calc R
C213 C 0.0212(6) 0.1462(14) 0.5030(5) 0.102(7) Uani 1 1 d .
H213 H 0.0482 0.1176 0.5326 0.122 Uiso 1 1 calc R
C214 C -0.0498(6) 0.1427(10) 0.5012(4) 0.043(3) Uani 1 1 d .
H214 H -0.0736 0.1141 0.5297 0.052 Uiso 1 1 calc R
C215 C -0.0877(6) 0.1810(9) 0.4579(4) 0.038(3) Uani 1 1 d .
H215 H -0.1384 0.1761 0.4550 0.045 Uiso 1 1 calc R
C216 C -0.0523(5) 0.2268(9) 0.4183(4) 0.037(3) Uani 1 1 d .
H216 H -0.0795 0.2572 0.3893 0.044 Uiso 1 1 calc R
C221 C 0.0078(5) 0.2947(10) 0.3118(4) 0.031(3) Uani 1 1 d .
C222 C -0.0347(5) 0.3814(10) 0.2984(4) 0.045(4) Uani 1 1 d .
H222 H -0.0300 0.4429 0.3193 0.054 Uiso 1 1 calc R
C223 C -0.0833(6) 0.3796(13) 0.2553(5) 0.064(5) Uani 1 1 d .
H223 H -0.1115 0.4398 0.2466 0.077 Uiso 1 1 calc R
C224 C -0.0911(6) 0.2921(14) 0.2253(5) 0.064(5) Uani 1 1 d .
H224 H -0.1252 0.2915 0.1958 0.077 Uiso 1 1 calc R
C225 C -0.0498(6) 0.2026(12) 0.2370(4) 0.054(4) Uani 1 1 d .
H225 H -0.0560 0.1412 0.2161 0.065 Uiso 1 1 calc R
C226 C 0.0004(5) 0.2053(10) 0.2799(3) 0.035(3) Uani 1 1 d .
H226 H 0.0300 0.1462 0.2877 0.042 Uiso 1 1 calc R
C231 C 0.0857(4) 0.4222(8) 0.3895(3) 0.021(3) Uani 1 1 d .
C232 C 0.0361(5) 0.4756(9) 0.4186(4) 0.034(3) Uani 1 1 d .
H232 H -0.0051 0.4408 0.4296 0.040 Uiso 1 1 calc R
C233 C 0.0484(5) 0.5796(10) 0.4310(4) 0.039(3) Uani 1 1 d .
H233 H 0.0141 0.6170 0.4493 0.047 Uiso 1 1 calc R
C234 C 0.1084(6) 0.6297(9) 0.4174(4) 0.035(3) Uani 1 1 d .
H234 H 0.1153 0.7014 0.4262 0.042 Uiso 1 1 calc R
C235 C 0.1591(5) 0.5776(9) 0.3912(4) 0.032(3) Uani 1 1 d .
H235 H 0.2020 0.6117 0.3831 0.039 Uiso 1 1 calc R
C236 C 0.1467(5) 0.4752(9) 0.3768(4) 0.028(3) Uani 1 1 d .
H236 H 0.1810 0.4396 0.3576 0.034 Uiso 1 1 calc R
P3 P 0.24196(14) 0.1840(2) 0.17842(9) 0.0262(7) Uani 1 1 d .
C311 C 0.2101(5) 0.0793(10) 0.1344(4) 0.032(3) Uani 1 1 d .
C312 C 0.2322(6) -0.0203(10) 0.1439(4) 0.047(3) Uani 1 1 d .
H312 H 0.2587 -0.0357 0.1761 0.057 Uiso 1 1 calc R
C313 C 0.2176(6) -0.0996(10) 0.1086(5) 0.055(4) Uani 1 1 d .
H313 H 0.2364 -0.1678 0.1152 0.066 Uiso 1 1 calc R
C314 C 0.1744(6) -0.0785(11) 0.0626(4) 0.050(4) Uani 1 1 d .
H314 H 0.1626 -0.1329 0.0380 0.060 Uiso 1 1 calc R
C315 C 0.1494(5) 0.0215(10) 0.0533(4) 0.035(3) Uani 1 1 d .
H315 H 0.1202 0.0366 0.0222 0.041 Uiso 1 1 calc R
C316 C 0.1667(5) 0.1001(9) 0.0894(4) 0.029(3) Uani 1 1 d .
H316 H 0.1487 0.1688 0.0833 0.035 Uiso 1 1 calc R
C321 C 0.3317(5) 0.2127(8) 0.1565(3) 0.025(3) Uani 1 1 d .
C322 C 0.3496(5) 0.1910(8) 0.1066(4) 0.029(3) Uani 1 1 d .
H322 H 0.3158 0.1593 0.0820 0.034 Uiso 1 1 calc R
C323 C 0.4168(5) 0.2153(10) 0.0924(4) 0.041(3) Uani 1 1 d .
H323 H 0.4294 0.2012 0.0576 0.049 Uiso 1 1 calc R
C324 C 0.4660(5) 0.2602(9) 0.1283(4) 0.040(3) Uani 1 1 d .
H324 H 0.5122 0.2777 0.1179 0.047 Uiso 1 1 calc R
C325 C 0.4492(6) 0.2798(9) 0.1789(4) 0.037(3) Uani 1 1 d .
H325 H 0.4839 0.3082 0.2040 0.045 Uiso 1 1 calc R
C326 C 0.3815(6) 0.2577(9) 0.1925(4) 0.035(3) Uani 1 1 d .
H326 H 0.3685 0.2734 0.2271 0.042 Uiso 1 1 calc R
C331 C 0.1867(5) 0.2956(9) 0.1592(3) 0.027(3) Uani 1 1 d .
C332 C 0.1203(5) 0.3038(10) 0.1802(4) 0.040(3) Uani 1 1 d .
H332 H 0.1073 0.2541 0.2056 0.049 Uiso 1 1 calc R
C333 C 0.0728(6) 0.3831(10) 0.1647(4) 0.043(3) Uani 1 1 d .
H333 H 0.0275 0.3873 0.1792 0.052 Uiso 1 1 calc R
C334 C 0.0921(6) 0.4567(10) 0.1277(4) 0.039(3) Uani 1 1 d .
H334 H 0.0598 0.5111 0.1167 0.047 Uiso 1 1 calc R
C335 C 0.1592(5) 0.4503(10) 0.1066(4) 0.038(3) Uani 1 1 d .
H335 H 0.1731 0.5002 0.0816 0.046 Uiso 1 1 calc R
C336 C 0.2045(6) 0.3690(9) 0.1232(3) 0.032(3) Uani 1 1 d .
H336 H 0.2499 0.3641 0.1089 0.038 Uiso 1 1 calc R

loop_
_atom_site_aniso_label
_atom_site_aniso_U_11
_atom_site_aniso_U_22
_atom_site_aniso_U_33
_atom_site_aniso_U_23
_atom_site_aniso_U_13
_atom_site_aniso_U_12
Au1 0.0169(2) 0.0193(2) 0.02049(19) 0.00195(19) 0.00191(15) -0.00224(19)
Au2 0.0144(2) 0.0263(3) 0.0228(2) -0.00408(19) 0.00198(15) 0.00231(19)
Au3 0.0267(2) 0.0254(3) 0.01477(19) -0.00041(19) 0.00301(16) -0.0007(2)
Rh1 0.0197(4) 0.0194(5) 0.0156(4) 0.0003(4) 0.0025(3) -0.0021(4)
C2 0.016(5) 0.025(7) 0.021(5) -0.001(5) 0.001(4) -0.002(5)
B3 0.014(6) 0.028(9) 0.020(6) -0.005(6) 0.003(5) -0.003(6)
B4 0.020(6) 0.013(7) 0.024(6) -0.005(5) -0.006(5) 0.008(5)
B5 0.018(6) 0.025(8) 0.021(6) 0.001(6) -0.003(5) -0.008(6)
B6 0.022(6) 0.020(8) 0.016(6) -0.008(5) 0.007(5) 0.006(6)
B7 0.014(6) 0.050(10) 0.011(6) 0.003(6) 0.001(5) 0.003(6)
B8 0.028(7) 0.020(8) 0.019(6) 0.012(6) -0.005(5) -0.002(6)
B9 0.019(6) 0.029(9) 0.010(5) -0.010(5) 0.001(5) -0.007(6)
B10 0.023(6) 0.021(8) 0.015(6) 0.004(5) -0.002(5) -0.003(6)
B11 0.010(6) 0.036(10) 0.036(7) 0.002(6) -0.002(5) 0.010(6)
C11 0.022(6) 0.026(8) 0.027(6) -0.001(5) 0.000(5) -0.007(5)
O11 0.046(5) 0.044(6) 0.038(4) -0.022(4) 0.010(4) 0.013(4)
C12 0.038(7) 0.017(7) 0.011(5) 0.010(5) 0.001(4) -0.004(5)
O12 0.036(5) 0.052(7) 0.033(4) -0.004(4) -0.004(3) -0.028(4)
C21 0.037(7) 0.019(7) 0.027(6) 0.005(5) -0.005(5) -0.013(5)
C22 0.040(7) 0.047(9) 0.024(6) 0.010(6) -0.006(5) -0.019(6)
C23 0.061(9) 0.071(12) 0.022(6) 0.015(6) 0.002(6) -0.012(8)
C24 0.058(8) 0.042(9) 0.016(6) 0.005(6) -0.012(5) -0.014(7)
C25 0.056(8) 0.054(10) 0.029(7) 0.004(6) -0.018(6) -0.022(7)
C26 0.039(7) 0.037(8) 0.023(6) 0.010(5) -0.005(5) -0.020(6)
P1 0.0193(14) 0.0175(18) 0.0220(14) 0.0058(12) 0.0036(11) 0.0002(12)
C111 0.021(6) 0.020(7) 0.017(5) -0.006(5) -0.003(4) 0.002(5)
C112 0.061(8) 0.049(10) 0.024(6) -0.004(6) 0.013(6) -0.030(7)
C113 0.072(9) 0.079(12) 0.043(8) -0.026(8) 0.003(7) -0.053(9)
C114 0.062(8) 0.040(9) 0.017(6) -0.003(6) -0.005(6) 0.006(7)
C115 0.042(7) 0.035(8) 0.021(6) 0.003(6) 0.009(5) 0.004(6)
C116 0.030(6) 0.028(8) 0.029(6) 0.000(5) -0.002(5) -0.002(5)
C121 0.012(5) 0.018(7) 0.030(6) -0.004(5) 0.010(4) -0.001(5)
C122 0.038(7) 0.021(8) 0.037(6) -0.008(6) 0.002(5) 0.008(6)
C123 0.047(7) 0.042(9) 0.016(6) -0.002(6) -0.005(5) 0.009(7)
C124 0.038(7) 0.032(9) 0.026(6) 0.001(6) -0.004(5) 0.020(6)
C125 0.053(7) 0.026(8) 0.020(6) -0.002(5) 0.009(5) 0.011(6)
C126 0.024(6) 0.028(8) 0.023(5) -0.011(5) -0.003(4) -0.006(5)
C131 0.018(6) 0.027(7) 0.021(5) -0.004(5) 0.011(4) -0.009(5)
C132 0.027(6) 0.041(9) 0.052(7) 0.015(6) 0.013(5) 0.004(6)
C133 0.024(7) 0.076(12) 0.064(8) 0.026(8) 0.011(6) 0.018(7)
C134 0.024(7) 0.055(10) 0.047(7) -0.008(7) 0.010(5) -0.018(7)
C135 0.040(7) 0.028(8) 0.036(6) -0.003(6) 0.015(5) -0.018(6)
C136 0.035(7) 0.031(8) 0.031(6) 0.002(6) 0.010(5) -0.005(6)
P2 0.0140(14) 0.032(2) 0.0236(14) -0.0009(13) 0.0004(11) 0.0024(13)
C211 0.022(6) 0.031(8) 0.028(6) 0.004(5) 0.002(4) 0.007(5)
C212 0.020(7) 0.147(16) 0.054(8) 0.059(9) 0.008(6) 0.000(8)
C213 0.026(8) 0.22(2) 0.059(9) 0.071(11) -0.005(6) 0.009(10)
C214 0.039(7) 0.048(10) 0.044(7) -0.001(7) 0.019(6) 0.011(7)
C215 0.030(7) 0.034(9) 0.050(7) 0.001(6) 0.007(6) -0.011(6)
C216 0.031(7) 0.035(9) 0.045(7) 0.010(6) 0.008(5) 0.000(6)
C221 0.012(5) 0.046(9) 0.035(6) -0.009(6) 0.009(5) -0.010(6)
C222 0.022(6) 0.070(11) 0.043(7) 0.015(7) 0.011(5) 0.011(7)
C223 0.026(7) 0.125(17) 0.038(8) 0.042(9) -0.013(6) -0.002(9)
C224 0.018(7) 0.138(18) 0.034(8) 0.028(9) -0.012(6) -0.010(9)
C225 0.035(7) 0.086(13) 0.042(7) 0.003(8) -0.006(6) -0.020(8)
C226 0.015(6) 0.073(10) 0.017(5) -0.005(6) -0.004(4) -0.001(6)
C231 0.011(5) 0.036(8) 0.015(5) 0.005(5) -0.001(4) 0.010(5)
C232 0.024(6) 0.030(8) 0.048(7) 0.000(6) 0.005(5) -0.010(6)
C233 0.029(7) 0.041(9) 0.048(7) 0.006(7) 0.016(5) -0.001(6)
C234 0.048(7) 0.017(8) 0.040(7) 0.000(6) 0.011(6) 0.002(6)
C235 0.027(6) 0.021(8) 0.051(7) 0.013(6) 0.014(5) -0.001(5)
C236 0.024(6) 0.031(8) 0.032(6) 0.006(6) 0.016(5) -0.006(5)
P3 0.0326(16) 0.032(2) 0.0149(13) 0.0019(13) 0.0058(11) -0.0024(14)
C311 0.034(7) 0.037(9) 0.025(6) 0.001(6) 0.003(5) -0.009(6)
C312 0.073(9) 0.038(10) 0.030(7) -0.006(7) -0.002(6) -0.008(8)
C313 0.079(10) 0.031(9) 0.052(8) -0.005(7) -0.007(7) 0.004(8)
C314 0.056(9) 0.055(11) 0.039(8) -0.012(7) 0.004(6) -0.015(8)
C315 0.021(6) 0.056(10) 0.027(6) -0.007(6) 0.003(5) -0.006(6)
C316 0.032(6) 0.020(7) 0.037(6) 0.001(6) 0.013(5) -0.017(5)
C321 0.022(6) 0.032(8) 0.020(5) 0.005(5) 0.001(4) -0.007(5)
C322 0.031(6) 0.029(8) 0.025(6) 0.013(5) -0.003(5) -0.002(5)
C323 0.035(7) 0.064(11) 0.024(6) 0.005(6) 0.009(5) 0.005(7)
C324 0.031(7) 0.031(8) 0.057(8) 0.017(7) 0.004(6) -0.001(6)
C325 0.045(7) 0.030(9) 0.037(7) -0.013(6) 0.003(5) -0.016(6)
C326 0.054(8) 0.031(8) 0.021(6) -0.011(6) 0.012(5) -0.014(6)
C331 0.027(6) 0.034(8) 0.019(5) -0.001(5) -0.002(4) -0.003(5)
C332 0.035(7) 0.045(9) 0.042(7) 0.013(6) 0.008(5) 0.007(6)
C333 0.025(7) 0.053(10) 0.052(8) 0.001(7) 0.008(6) 0.001(6)
C334 0.041(7) 0.042(9) 0.033(7) 0.001(6) -0.004(5) 0.014(6)
C335 0.038(7) 0.051(10) 0.026(6) -0.002(6) -0.006(5) 0.006(7)
C336 0.044(7) 0.033(8) 0.018(6) 0.009(5) 0.000(5) 0.003(6)

loop_
_atom_type_symbol
_atom_type_description
_atom_type_scat_dispersion_real
_atom_type_scat_dispersion_imag
_atom_type_scat_source
C C 0.0033 0.0016 'International Tables Vol C Tables 4.2.6.8 and 6.1.1.4'
H H 0.0000 0.0000 'International Tables Vol C Tables 4.2.6.8 and 6.1.1.4'
B B 0.0013 0.0007 'International Tables Vol C Tables 4.2.6.8 and 6.1.1.4'
O O 0.0106 0.0060 'International Tables Vol C Tables 4.2.6.8 and 6.1.1.4'
P P 0.1023 0.0942 'International Tables Vol C Tables 4.2.6.8 and 6.1.1.4'
Rh Rh -1.1178 0.9187 'International Tables Vol C Tables 4.2.6.8 and 6.1.1.4'
Au Au -2.0133 8.8022 'International Tables Vol C Tables 4.2.6.8 and 6.1.1.4'

loop_
_geom_angle_atom_site_label_1
_geom_angle_atom_site_label_2
_geom_angle_atom_site_label_3
_geom_angle
B3 Au1 P1 174.3(3)
B3 Au1 Au3 51.5(3)
P1 Au1 Au3 122.80(6)
B3 Au1 Rh1 51.3(3)
P1 Au1 Rh1 134.45(6)
Au3 Au1 Rh1 102.74(2)
B3 Au1 Au2 50.6(3)
P1 Au1 Au2 128.83(6)
Au3 Au1 Au2 59.259(13)
Rh1 Au1 Au2 72.195(19)
B3 Au2 P2 174.8(3)
B3 Au2 H6 67.4(12)
P2 Au2 H6 107.9(12)
B3 Au2 B6 42.0(4)
P2 Au2 B6 133.0(2)
H6 Au2 B6 26.9(10)
B3 Au2 Au3 51.4(3)
P2 Au2 Au3 133.08(6)
H6 Au2 Au3 97.4(15)
B6 Au2 Au3 83.3(2)
B3 Au2 Au1 49.9(3)
P2 Au2 Au1 133.50(8)
H6 Au2 Au1 114.6(11)
B6 Au2 Au1 87.6(2)
Au3 Au2 Au1 59.185(14)
B3 Au3 P3 167.6(3)
B3 Au3 Au1 51.0(3)
P3 Au3 Au1 132.28(7)
B3 Au3 Au2 51.5(3)
P3 Au3 Au2 140.46(7)
Au1 Au3 Au2 61.556(14)
C11 Rh1 C12 93.3(4)
C11 Rh1 C2 107.1(4)
C12 Rh1 C2 105.7(4)
C11 Rh1 B3 118.7(4)
C12 Rh1 B3 116.4(4)
C2 Rh1 B3 113.2(4)
C11 Rh1 B7 164.3(4)
C12 Rh1 B7 93.6(4)
C2 Rh1 B7 84.4(4)
B3 Rh1 B7 45.7(4)
C11 Rh1 B4 146.1(4)
C12 Rh1 B4 89.1(4)
C2 Rh1 B4 40.4(3)
B3 Rh1 B4 89.8(4)
B7 Rh1 B4 48.1(4)
C11 Rh1 B5 96.1(4)
C12 Rh1 B5 145.8(4)
C2 Rh1 B5 40.2(3)
B3 Rh1 B5 87.2(4)
B7 Rh1 B5 85.9(4)
B4 Rh1 B5 65.5(4)
C11 Rh1 B6 102.0(4)
C12 Rh1 B6 159.2(3)
C2 Rh1 B6 83.4(4)
B3 Rh1 B6 43.4(4)
B7 Rh1 B6 68.2(4)
B4 Rh1 B6 86.0(4)
B5 Rh1 B6 46.8(3)
C11 Rh1 Au1 98.8(3)
C12 Rh1 Au1 72.5(3)
C2 Rh1 Au1 154.0(2)
B3 Rh1 Au1 50.8(3)
B7 Rh1 Au1 70.0(3)
B4 Rh1 Au1 114.0(3)
B5 Rh1 Au1 137.5(2)
B6 Rh1 Au1 91.1(3)
C21 C2 B4 127.0(8)
C21 C2 B5 122.0(8)
B4 C2 B5 109.5(7)
C21 C2 B8 121.1(9)
B4 C2 B8 67.7(7)
B5 C2 B8 66.8(7)
C21 C2 Rh1 122.3(7)
B4 C2 Rh1 77.1(6)
B5 C2 Rh1 78.7(6)
B8 C2 Rh1 116.6(6)
B6 B3 B9 62.3(6)
B6 B3 B7 98.8(8)
B9 B3 B7 62.1(7)
B6 B3 Au1 141.8(7)
B9 B3 Au1 152.5(7)
B7 B3 Au1 95.2(6)
B6 B3 Rh1 74.2(5)
B9 B3 Rh1 105.5(7)
B7 B3 Rh1 69.4(5)
Au1 B3 Rh1 77.9(4)
B6 B3 Au3 126.1(6)
B9 B3 Au3 97.3(6)
B7 B3 Au3 115.2(6)
Au1 B3 Au3 77.5(4)
Rh1 B3 Au3 155.3(6)
B6 B3 Au2 78.1(5)
B9 B3 Au2 126.1(6)
B7 B3 Au2 165.5(7)
Au1 B3 Au2 79.6(4)
Rh1 B3 Au2 96.3(4)
Au3 B3 Au2 77.1(4)
C2 B4 B11 111.2(8)
C2 B4 B8 57.9(6)
B11 B4 B8 60.6(6)
C2 B4 B7 119.1(8)
B11 B4 B7 57.3(6)
B8 B4 B7 107.7(7)
C2 B4 Rh1 62.5(5)
B11 B4 Rh1 104.9(6)
B8 B4 Rh1 101.4(6)
B7 B4 Rh1 64.8(5)
C2 B5 B8 58.0(6)
C2 B5 B10 109.6(8)
B8 B5 B10 58.7(6)
C2 B5 B6 120.9(8)
B8 B5 B6 108.0(7)
B10 B5 B6 58.0(6)
C2 B5 Rh1 61.1(5)
B8 B5 Rh1 100.1(6)
B10 B5 Rh1 104.8(6)
B6 B5 Rh1 67.4(5)
B3 B6 B9 59.1(6)
B3 B6 B10 112.7(7)
B9 B6 B10 58.2(6)
B3 B6 B5 122.2(8)
B9 B6 B5 105.0(7)
B10 B6 B5 57.6(6)
B3 B6 Rh1 62.4(5)
B9 B6 Rh1 96.5(5)
B10 B6 Rh1 103.3(6)
B5 B6 Rh1 65.8(5)
B3 B6 Au2 59.9(5)
B9 B6 Au2 109.3(6)
B10 B6 Au2 165.6(6)
B5 B6 Au2 136.5(6)
Rh1 B6 Au2 84.4(4)
B11 B7 B3 112.9(8)
B11 B7 B9 58.8(6)
B3 B7 B9 58.4(6)
B11 B7 B4 57.3(6)
B3 B7 B4 124.1(7)
B9 B7 B4 105.7(8)
B11 B7 Rh1 106.7(6)
B3 B7 Rh1 64.9(5)
B9 B7 Rh1 100.4(5)
B4 B7 Rh1 67.2(4)
C2 B8 B10 109.6(9)
C2 B8 B5 55.2(6)
B10 B8 B5 61.4(6)
C2 B8 B4 54.4(6)
B10 B8 B4 104.8(8)
B5 B8 B4 92.7(8)
C2 B8 B11 107.0(9)
B10 B8 B11 62.3(6)
B5 B8 B11 104.4(8)
B4 B8 B11 59.1(6)
B3 B9 B10 114.7(7)
B3 B9 B11 114.3(8)
B10 B9 B11 62.8(6)
B3 B9 B6 58.6(6)
B10 B9 B6 61.0(6)
B11 B9 B6 106.3(7)
B3 B9 B7 59.5(6)
B10 B9 B7 104.8(7)
B11 B9 B7 59.1(6)
B6 B9 B7 94.8(7)
B8 B10 B9 113.8(8)
B8 B10 B5 59.9(6)
B9 B10 B5 112.5(8)
B8 B10 B6 114.4(8)
B9 B10 B6 60.8(6)
B5 B10 B6 64.4(6)
B8 B10 B11 59.9(6)
B9 B10 B11 58.6(6)
B5 B10 B11 101.7(7)
B6 B10 B11 103.1(8)
B9 B11 B7 62.1(6)
B9 B11 B4 114.7(9)
B7 B11 B4 65.3(7)
B9 B11 B8 111.8(7)
B7 B11 B8 113.9(9)
B4 B11 B8 60.3(6)
B9 B11 B10 58.6(5)
B7 B11 B10 103.9(8)
B4 B11 B10 102.4(7)
B8 B11 B10 57.8(5)
O11 C11 Rh1 176.5(10)
O12 C12 Rh1 175.8(9)
C22 C21 C26 114.9(9)
C22 C21 C2 123.0(9)
C26 C21 C2 122.1(9)
C21 C22 C23 122.6(10)
C24 C23 C22 120.1(10)
C25 C24 C23 119.0(9)
C24 C25 C26 120.2(10)
C21 C26 C25 123.0(10)
C111 P1 C131 106.0(4)
C111 P1 C121 104.3(4)
C131 P1 C121 104.4(4)
C111 P1 Au1 112.0(3)
C131 P1 Au1 116.2(4)
C121 P1 Au1 112.9(3)
C112 C111 C116 117.5(9)
C112 C111 P1 124.3(7)
C116 C111 P1 118.1(8)
C111 C112 C113 120.8(10)
C114 C113 C112 119.5(11)
C115 C114 C113 120.9(10)
C114 C115 C116 119.6(10)
C115 C116 C111 121.6(10)
C126 C121 C122 118.5(10)
C126 C121 P1 122.5(8)
C122 C121 P1 119.0(8)
C121 C122 C123 120.7(11)
C124 C123 C122 120.0(10)
C125 C124 C123 120.4(10)
C124 C125 C126 120.0(11)
C121 C126 C125 120.2(9)
C136 C131 C132 117.7(9)
C136 C131 P1 122.6(8)
C132 C131 P1 119.6(8)
C133 C132 C131 120.3(11)
C134 C133 C132 119.6(12)
C135 C134 C133 120.9(11)
C134 C135 C136 119.9(11)
C135 C136 C131 121.5(11)
C231 P2 C221 105.4(5)
C231 P2 C211 104.8(4)
C221 P2 C211 103.3(4)
C231 P2 Au2 115.8(3)
C221 P2 Au2 114.9(4)
C211 P2 Au2 111.4(3)
C212 C211 C216 116.4(10)
C212 C211 P2 118.3(8)
C216 C211 P2 125.2(8)
C211 C212 C213 121.5(10)
C214 C213 C212 121.4(11)
C213 C214 C215 118.7(11)
C214 C215 C216 119.7(10)
C211 C216 C215 122.2(10)
C222 C221 C226 118.4(10)
C222 C221 P2 124.4(9)
C226 C221 P2 117.3(9)
C223 C222 C221 121.2(13)
C224 C223 C222 120.1(14)
C223 C224 C225 121.1(11)
C226 C225 C224 118.7(13)
C225 C226 C221 120.6(12)
C236 C231 C232 118.3(10)
C236 C231 P2 120.0(7)
C232 C231 P2 121.7(7)
C233 C232 C231 118.7(9)
C234 C233 C232 121.5(10)
C233 C234 C235 120.6(11)
C234 C235 C236 118.8(9)
C235 C236 C231 122.0(9)
C331 P3 C311 104.8(5)
C331 P3 C321 106.2(5)
C311 P3 C321 103.1(5)
C331 P3 Au3 113.2(3)
C311 P3 Au3 117.4(4)
C321 P3 Au3 111.1(3)
C312 C311 C316 118.9(11)
C312 C311 P3 119.9(9)
C316 C311 P3 121.1(10)
C311 C312 C313 122.2(11)
C312 C313 C314 118.9(13)
C315 C314 C313 119.4(12)
C314 C315 C316 119.9(10)
C311 C316 C315 120.4(11)
C322 C321 C326 120.1(9)
C322 C321 P3 122.0(7)
C326 C321 P3 117.9(7)
C321 C322 C323 119.4(9)
C322 C323 C324 120.3(10)
C325 C324 C323 120.8(10)
C326 C325 C324 118.6(10)
C325 C326 C321 120.8(9)
C336 C331 C332 118.2(10)
C336 C331 P3 123.9(8)
C332 C331 P3 117.8(8)
C333 C332 C331 121.4(11)
C332 C333 C334 119.4(10)
C333 C334 C335 120.0(11)
C336 C335 C334 118.3(11)
C331 C336 C335 122.8(10)

loop_
_geom_bond_atom_site_label_1
_geom_bond_atom_site_label_2
_geom_bond_distance
Au1 B3 2.230(12)
Au1 P1 2.278(3)
Au1 Au3 2.8025(6)
Au1 Rh1 2.8145(9)
Au1 Au2 2.8693(5)
Au2 B3 2.253(11)
Au2 P2 2.269(3)
Au2 H6 2.44(8)
Au2 B6 2.548(12)
Au2 Au3 2.8046(5)
Au3 B3 2.247(11)
Au3 P3 2.302(2)
Rh1 C11 1.901(10)
Rh1 C12 1.910(10)
Rh1 C2 2.150(10)
Rh1 B3 2.245(10)
Rh1 B7 2.320(11)
Rh1 B4 2.363(11)
Rh1 B5 2.408(12)
Rh1 B6 2.438(11)
C2 C21 1.489(12)
C2 B4 1.573(13)
C2 B5 1.586(12)
C2 B8 1.638(15)
B3 B6 1.742(15)
B3 B9 1.752(16)
B3 B7 1.773(15)
B4 B11 1.768(15)
B4 B8 1.789(16)
B4 B7 1.908(15)
B5 B8 1.776(16)
B5 B10 1.802(14)
B5 B6 1.925(15)
B6 B9 1.807(14)
B6 B10 1.810(16)
B7 B11 1.767(18)
B7 B9 1.819(15)
B8 B10 1.753(13)
B8 B11 1.794(14)
B9 B10 1.760(14)
B9 B11 1.761(15)
B10 B11 1.835(14)
C11 O11 1.146(11)
C12 O12 1.133(10)
C21 C22 1.378(12)
C21 C26 1.381(12)
C22 C23 1.388(12)
C23 C24 1.379(13)
C24 C25 1.338(13)
C25 C26 1.397(12)
P1 C111 1.814(9)
P1 C131 1.822(9)
P1 C121 1.826(10)
C111 C112 1.354(13)
C111 C116 1.390(12)
C112 C113 1.392(13)
C113 C114 1.363(14)
C114 C115 1.330(14)
C115 C116 1.372(12)
C121 C126 1.375(13)
C121 C122 1.378(12)
C122 C123 1.381(13)
C123 C124 1.359(14)
C124 C125 1.354(13)
C125 C126 1.397(13)
C131 C136 1.383(13)
C131 C132 1.393(14)
C132 C133 1.387(13)
C133 C134 1.368(15)
C134 C135 1.349(15)
C135 C136 1.371(12)
P2 C231 1.803(11)
P2 C221 1.816(10)
P2 C211 1.819(10)
C211 C212 1.355(13)
C211 C216 1.363(12)
C212 C213 1.374(14)
C213 C214 1.330(13)
C214 C215 1.358(13)
C215 C216 1.377(13)
C221 C222 1.392(15)
C221 C226 1.401(14)
C222 C223 1.375(13)
C223 C224 1.356(19)
C224 C225 1.402(18)
C225 C226 1.391(13)
C231 C236 1.387(12)
C231 C232 1.407(12)
C232 C233 1.380(14)
C233 C234 1.361(13)
C234 C235 1.371(13)
C235 C236 1.373(14)
P3 C331 1.809(11)
P3 C311 1.819(11)
P3 C321 1.847(9)
C311 C312 1.354(15)
C311 C316 1.382(13)
C312 C313 1.368(15)
C313 C314 1.400(14)
C314 C315 1.377(16)
C315 C316 1.383(13)
C321 C322 1.364(12)
C321 C326 1.387(12)
C322 C323 1.371(12)
C323 C324 1.377(13)
C324 C325 1.371(13)
C325 C326 1.368(13)
C331 C336 1.369(13)
C331 C332 1.392(12)
C332 C333 1.387(14)
C333 C334 1.397(14)
C334 C335 1.404(13)
C335 C336 1.389(14)
